data_4115797
loop_
_publ_author_name
'F. Albert Cotton'
'Evgeny V. Dikarev'
'Marina A. Petrukhina'

_publ_section_title
;
 Using Structures Formed by Dirhodium Tetra(trifluoroacetate) with
 Polycyclic Aromatic Hydrocarbons to Prospect for Maximum \p-Electron
 Density: H\"uckel Calculations Get It Right
;
_journal_name_full 'Journal of the American Chemical Society'
_journal_page_first 11655
_journal_page_last 11663
_journal_paper_doi 10.1021/ja016801z
_journal_volume 123
_journal_year 2001
_chemical_compound_source synthesized
_chemical_formula_moiety 'Rh2 (O2 C C F3)4 (C16 H10)'
_chemical_formula_structural
;
 [Rh2(O2CCF3)4(\m-\h2(2,3):\h1(7)-C16H10)]
;
_chemical_formula_sum 'C24 H10 F12 O8 Rh2'
_chemical_formula_weight 860.14
_chemical_name_systematic
; 
 Catena-poly{[tetrakis(\m-trifluoroacetato-\kO,\kO')
 dirhodium(II,II)](\m-\h2(2,3):\h1(7)-fluoranthene)},
 high-temperature isomer
;
_space_group_IT_number 14
_symmetry_cell_setting monoclinic
_symmetry_space_group_name_Hall '-P 2ybc'
_symmetry_space_group_name_H-M 'P 1 21/c 1'
_atom_sites_solution_hydrogens geom
_atom_sites_solution_primary direct
_atom_sites_solution_secondary difmap
_audit_creation_method SHELXL
_cell_angle_alpha 90.00
_cell_angle_beta 103.45(1)
_cell_angle_gamma 90.00
_cell_formula_units_Z 4
_cell_length_a 10.100(3)
_cell_length_b 17.535(3)
_cell_length_c 15.969(1)
_cell_measurement_reflns_used 250
_cell_measurement_temperature 213(2)
_cell_measurement_theta_max 20.8
_cell_measurement_theta_min 9.05
_cell_volume 2750.6(10)
_computing_cell_refinement 'MADNES (Enraf-Nonius, 1989)'
_computing_data_collection 'MADNES (Enraf-Nonius, 1989)'
_computing_data_reduction 'PROCOR (Kabsch, 1988)'
_computing_molecular_graphics 'SHELXTL V.5 (Siemens, 1994)'
_computing_publication_material CIFTAB
_computing_structure_refinement 'SHELXL-93 (Sheldrick, 1993)'
_computing_structure_solution 'SHELXTL V.5 (Siemens, 1994)'
_diffrn_ambient_temperature 213(2)
_diffrn_measurement_device 'Nonius FAST area detector'
_diffrn_measurement_method 'Ellipsoid-mask fitting'
_diffrn_radiation_monochromator graphite
_diffrn_radiation_source 'fine-focus sealed tube'
_diffrn_radiation_type MoK\a
_diffrn_radiation_wavelength 0.71073
_diffrn_reflns_av_R_equivalents 0.0867
_diffrn_reflns_av_sigmaI/netI 0.0518
_diffrn_reflns_limit_h_max 11
_diffrn_reflns_limit_h_min -11
_diffrn_reflns_limit_k_max 20
_diffrn_reflns_limit_k_min -20
_diffrn_reflns_limit_l_max 18
_diffrn_reflns_limit_l_min -19
_diffrn_reflns_number 15985
_diffrn_reflns_theta_max 25.05
_diffrn_reflns_theta_min 2.32
_diffrn_standards_number 'none (area detector data)'
_exptl_absorpt_coefficient_mu 1.329
_exptl_absorpt_correction_type none
_exptl_crystal_colour blue-green
_exptl_crystal_density_diffrn 2.077
_exptl_crystal_density_method none
_exptl_crystal_description needle
_exptl_crystal_F_000 1664
_exptl_crystal_size_max 0.45
_exptl_crystal_size_mid 0.10
_exptl_crystal_size_min 0.05
_refine_diff_density_max 1.226
_refine_diff_density_min -0.726
_refine_diff_density_rms 0.147
_refine_ls_extinction_coef noref
_refine_ls_extinction_method none
_refine_ls_goodness_of_fit_all 1.086
_refine_ls_goodness_of_fit_obs 1.080
_refine_ls_hydrogen_treatment noref
_refine_ls_matrix_type full
_refine_ls_number_parameters 427
_refine_ls_number_reflns 4638
_refine_ls_number_restraints 48
_refine_ls_restrained_S_all 1.116
_refine_ls_restrained_S_obs 1.087
_refine_ls_R_factor_all 0.0748
_refine_ls_R_factor_obs 0.0588
_refine_ls_shift/esd_max -0.001
_refine_ls_shift/esd_mean 0.000
_refine_ls_structure_factor_coef Fsqd
_refine_ls_weighting_details 'w=1/[\s^2^(Fo^2^)+(0.0476P)^2^+21.9190P] where P=(Fo^2^+2Fc^2^)/3'
_refine_ls_weighting_scheme calc
_refine_ls_wR_factor_all 0.1491
_refine_ls_wR_factor_obs 0.1302
_reflns_number_observed 3822
_reflns_number_total 4638
_reflns_observed_criterion >2sigma(I)
_cod_data_source_file ja016801z_s1_09.cif
_cod_data_source_block '[Rh2(O2CCF3)4(C16H10)]_(6b')'
_cod_depositor_comments
;
The following automatic conversions were performed:

'_refine_ls_weighting_scheme' value 'calc
w=1/[\s^2^(Fo^2^)+(0.0476P)^2^+21.9190P] where P=(Fo^2^+2Fc^2^)/3'
was changed to 'calc'. New tag '_refine_ls_weighting_details' was
created. The value of the new tag was set to
'w=1/[\s^2^(Fo^2^)+(0.0476P)^2^+21.9190P] where P=(Fo^2^+2Fc^2^)/3'.

Automatic conversion script
Id: cif_fix_values 3143 2015-03-26 13:38:13Z robertas 
;
_cod_original_cell_volume 2751(1)
_cod_database_code 4115797

loop_
_symmetry_equiv_pos_as_xyz
'x, y, z'
'-x, y+1/2, -z+1/2'
'-x, -y, -z'
'x, -y-1/2, z-1/2'

loop_
_atom_site_aniso_label
_atom_site_aniso_U_11
_atom_site_aniso_U_22
_atom_site_aniso_U_33
_atom_site_aniso_U_23
_atom_site_aniso_U_13
_atom_site_aniso_U_12
Rh1 0.0307(4) 0.0330(3) 0.0263(3) -0.0029(2) 0.0024(2) 0.0031(2)
Rh2 0.0339(4) 0.0398(4) 0.0230(3) -0.0010(2) 0.0038(2) 0.0070(2)
O1 0.039(3) 0.038(3) 0.029(3) -0.001(2) 0.008(2) 0.004(2)
O2 0.027(3) 0.043(3) 0.038(3) -0.009(2) 0.003(2) 0.002(2)
O3 0.042(3) 0.043(3) 0.038(3) 0.003(2) 0.007(2) 0.007(2)
O4 0.033(3) 0.041(3) 0.040(3) -0.009(2) 0.005(2) -0.002(2)
O5 0.048(3) 0.044(3) 0.031(3) 0.002(2) 0.009(2) 0.016(3)
O6 0.039(3) 0.040(3) 0.037(3) -0.006(2) 0.006(2) 0.006(2)
O7 0.044(3) 0.046(3) 0.027(3) 0.005(2) 0.007(2) 0.007(3)
O8 0.030(3) 0.057(4) 0.033(3) -0.004(2) 0.004(2) 0.004(3)
C1 0.040(5) 0.037(4) 0.022(3) -0.005(3) 0.002(3) -0.001(3)
C2 0.050(5) 0.035(4) 0.020(3) -0.002(3) 0.000(3) 0.001(4)
C3 0.047(5) 0.041(4) 0.027(4) 0.001(3) -0.002(3) 0.002(4)
C4 0.033(5) 0.041(4) 0.028(4) 0.004(3) 0.003(3) 0.003(3)
C5 0.054(5) 0.033(4) 0.039(4) -0.003(3) 0.013(4) 0.003(4)
C6 0.048(5) 0.040(4) 0.043(4) -0.007(4) 0.008(4) 0.007(4)
C7 0.053(6) 0.069(7) 0.048(5) 0.011(5) 0.002(4) 0.008(5)
C8 0.040(5) 0.050(5) 0.049(5) -0.002(4) 0.003(4) -0.005(4)
C9 0.034(5) 0.044(4) 0.030(4) -0.002(3) 0.003(3) 0.005(3)
C10 0.035(5) 0.044(5) 0.037(4) -0.018(3) 0.000(3) -0.003(3)
C11 0.052(5) 0.038(4) 0.040(4) -0.011(3) 0.016(4) -0.004(4)
C12 0.054(6) 0.035(4) 0.050(5) -0.002(4) 0.022(4) 0.004(4)
C13 0.062(6) 0.049(5) 0.035(4) 0.004(4) 0.005(4) 0.008(4)
C14 0.046(5) 0.056(5) 0.025(4) -0.004(3) 0.006(3) 0.005(4)
C15 0.026(4) 0.045(4) 0.036(4) -0.012(3) 0.005(3) 0.000(3)
C16 0.043(5) 0.053(5) 0.053(5) -0.017(4) 0.015(4) -0.005(4)
C17 0.054(6) 0.033(4) 0.060(5) -0.001(4) 0.023(4) -0.003(4)
C18 0.037(5) 0.042(5) 0.040(4) 0.000(3) 0.007(3) 0.002(4)
C19 0.027(4) 0.040(4) 0.030(4) -0.008(3) 0.000(3) 0.005(3)
C20 0.040(5) 0.042(4) 0.027(4) -0.006(3) 0.006(3) 0.011(3)
C21 0.044(5) 0.032(4) 0.029(4) -0.005(3) 0.008(3) 0.001(3)
C22 0.030(4) 0.034(4) 0.030(4) -0.008(3) -0.001(3) 0.011(3)
C23 0.035(4) 0.031(4) 0.030(4) -0.005(3) 0.004(3) 0.007(3)
C24 0.046(5) 0.036(4) 0.039(4) -0.006(3) 0.014(4) 0.010(4)

loop_
_atom_site_label
_atom_site_type_symbol
_atom_site_fract_x
_atom_site_fract_y
_atom_site_fract_z
_atom_site_U_iso_or_equiv
_atom_site_thermal_displace_type
_atom_site_occupancy
_atom_site_calc_flag
_atom_site_refinement_flags
_atom_site_disorder_group
Rh1 Rh 0.92669(6) 0.02677(3) 0.70078(3) 0.0307(2) Uani 1 d . .
Rh2 Rh 0.74567(6) 0.09329(3) 0.74719(3) 0.0327(2) Uani 1 d . .
O1 O 0.8932(5) 0.0990(3) 0.5982(3) 0.0356(12) Uani 1 d . .
O2 O 1.0577(5) 0.1038(3) 0.7701(3) 0.0368(12) Uani 1 d . .
O3 O 0.9433(6) -0.0409(3) 0.8061(3) 0.0411(13) Uani 1 d . .
O4 O 0.7854(5) -0.0455(3) 0.6325(3) 0.0388(12) Uani 1 d . .
O5 O 0.7249(6) 0.1612(3) 0.6430(3) 0.0410(13) Uani 1 d . .
O6 O 0.8890(6) 0.1667(3) 0.8133(3) 0.0392(12) Uani 1 d . .
O7 O 0.7760(6) 0.0229(3) 0.8504(3) 0.0391(13) Uani 1 d . .
O8 O 0.6168(5) 0.0153(3) 0.6766(3) 0.0405(13) Uani 1 d . .
C1 C 0.8028(8) 0.1503(4) 0.5939(4) 0.034(2) Uani 1 d . .
C2 C 1.0094(9) 0.1565(4) 0.8086(4) 0.036(2) Uani 1 d . .
C3 C 0.8641(9) -0.0287(5) 0.8551(5) 0.040(2) Uani 1 d . .
C4 C 0.6643(8) -0.0353(4) 0.6364(4) 0.035(2) Uani 1 d . .
C5 C 0.7948(9) 0.2077(4) 0.5216(5) 0.042(2) Uani 1 d D 1
F1 F 0.8420(13) 0.1833(6) 0.4562(7) 0.051(3) Uiso 0.50 d PD 1
F2 F 0.6589(10) 0.2317(6) 0.4937(7) 0.045(3) Uiso 0.50 d PD 1
F3 F 0.8564(13) 0.2709(6) 0.5501(7) 0.061(3) Uiso 0.50 d PD 1
F1X F 0.7900(12) 0.1746(5) 0.4467(6) 0.040(3) Uiso 0.500(4) d PD 2
F2X F 0.6907(13) 0.2549(8) 0.5115(9) 0.069(4) Uiso 0.50 d PD 2
F3X F 0.9053(13) 0.2547(8) 0.5437(8) 0.072(4) Uiso 0.50 d PD 2
C6 C 1.1131(9) 0.2166(5) 0.8505(5) 0.044(2) Uani 1 d D 1
F4 F 1.2309(10) 0.1836(6) 0.8908(7) 0.047(3) Uiso 0.50 d PD 1
F5 F 1.0711(12) 0.2641(7) 0.9023(8) 0.060(3) Uiso 0.50 d PD 1
F6 F 1.1444(14) 0.2617(7) 0.7887(7) 0.065(3) Uiso 0.50 d PD 1
F4X F 1.2411(11) 0.1948(7) 0.8609(8) 0.055(3) Uiso 0.500(4) d PD 2
F5X F 1.0907(11) 0.2381(7) 0.9261(7) 0.054(3) Uiso 0.50 d PD 2
F6X F 1.0948(13) 0.2787(6) 0.7992(7) 0.059(3) Uiso 0.50 d PD 2
C7 C 0.8771(10) -0.0846(6) 0.9307(6) 0.058(2) Uani 1 d D 1
F7 F 1.0121(11) -0.0873(9) 0.9713(9) 0.034(3) Uiso 0.40 d PD 1
F8 F 0.8305(22) -0.1508(8) 0.9040(10) 0.050(4) Uiso 0.40 d PD 1
F9 F 0.8098(18) -0.0590(9) 0.9893(9) 0.041(3) Uiso 0.40 d PD 1
F7X F 0.9842(19) -0.0825(12) 0.9923(13) 0.061(7) Uiso 0.300(4) d PD 2
F8X F 0.8733(23) -0.1586(9) 0.8971(12) 0.054(7) Uiso 0.30 d PD 2
F9X F 0.7681(20) -0.0846(15) 0.9675(16) 0.081(8) Uiso 0.30 d PD 2
F7Y F 0.9986(18) -0.1159(15) 0.9588(16) 0.083(8) Uiso 0.300(4) d PD 3
F8Y F 0.7798(23) -0.1344(15) 0.9124(17) 0.095(10) Uiso 0.30 d PD 3
F9Y F 0.8579(26) -0.0453(11) 1.0022(12) 0.065(8) Uiso 0.30 d PD 3
C8 C 0.5616(9) -0.0932(5) 0.5875(5) 0.047(2) Uani 1 d D 1
F10 F 0.4358(12) -0.0642(8) 0.5649(11) 0.048(3) Uiso 0.40 d PD 1
F11 F 0.5940(14) -0.1141(9) 0.5137(8) 0.049(3) Uiso 0.40 d PD 1
F12 F 0.5622(18) -0.1537(8) 0.6354(10) 0.063(4) Uiso 0.40 d PD 1
F10X F 0.4394(15) -0.0914(11) 0.6044(13) 0.052(4) Uiso 0.300(4) d PD 2
F11X F 0.5452(21) -0.0799(11) 0.5013(9) 0.056(5) Uiso 0.30 d PD 2
F12X F 0.6047(16) -0.1656(8) 0.5999(12) 0.045(4) Uiso 0.30 d PD 2
F10Y F 0.4624(21) -0.0610(11) 0.5304(14) 0.068(6) Uiso 0.300(4) d PD 3
F11Y F 0.6155(18) -0.1487(11) 0.5495(15) 0.063(5) Uiso 0.30 d PD 3
F12Y F 0.5049(24) -0.1271(13) 0.6472(11) 0.070(6) Uiso 0.30 d PD 3
C9 C 1.1783(8) 0.0476(5) 0.6093(5) 0.037(2) Uani 1 d . .
H9 H 1.1587(8) 0.0785(5) 0.5599(5) 0.044 Uiso 1 calc R .
C10 C 1.0992(8) -0.0195(4) 0.6163(5) 0.040(2) Uani 1 d . .
H10 H 1.0269(8) -0.0318(4) 0.5695(5) 0.048 Uiso 1 calc R .
C11 C 1.1229(9) -0.0664(5) 0.6866(5) 0.042(2) Uani 1 d . .
H11 H 1.0651(9) -0.1081(5) 0.6886(5) 0.051 Uiso 1 calc R .
C12 C 1.2804(9) -0.0940(5) 0.8325(5) 0.045(2) Uani 1 d . .
H12 H 1.2322(9) -0.1380(5) 0.8413(5) 0.054 Uiso 1 calc R .
C13 C 1.3934(10) -0.0720(5) 0.8938(5) 0.050(2) Uani 1 d . .
H13 H 1.4219(10) -0.1022(5) 0.9433(5) 0.060 Uiso 1 calc R .
C14 C 1.4684(9) -0.0055(5) 0.8849(5) 0.043(2) Uani 1 d . .
H14 H 1.5454(9) 0.0085(5) 0.9276(5) 0.051 Uiso 1 calc R .
C15 C 1.5716(7) 0.1618(5) 0.8165(5) 0.036(2) Uani 1 d . .
H15 H 1.6324(7) 0.1507(5) 0.8693(5) 0.043 Uiso 1 calc R .
C16 C 1.5835(9) 0.2294(5) 0.7744(6) 0.049(2) Uani 1 d . .
H16 H 1.6523(9) 0.2643(5) 0.7986(6) 0.059 Uiso 1 calc R .
C17 C 1.4945(9) 0.2458(5) 0.6967(6) 0.047(2) Uani 1 d . .
H17 H 1.5031(9) 0.2922(5) 0.6691(6) 0.057 Uiso 1 calc R .
C18 C 1.3925(8) 0.1949(5) 0.6587(5) 0.040(2) Uani 1 d . .
H18 H 1.3326(8) 0.2068(5) 0.6059(5) 0.048 Uiso 1 calc R .
C19 C 1.3802(8) 0.1269(4) 0.6990(4) 0.034(2) Uani 1 d . .
C20 C 1.4695(8) 0.1103(4) 0.7807(4) 0.036(2) Uani 1 d . .
C21 C 1.4256(8) 0.0378(4) 0.8121(4) 0.035(2) Uani 1 d . .
C22 C 1.3132(8) 0.0133(4) 0.7500(4) 0.033(2) Uani 1 d . .
C23 C 1.2835(8) 0.0642(4) 0.6784(4) 0.033(2) Uani 1 d . .
C24 C 1.2368(8) -0.0515(4) 0.7575(5) 0.040(2) Uani 1 d . .

loop_
_atom_type_symbol
_atom_type_description
_atom_type_scat_dispersion_real
_atom_type_scat_dispersion_imag
_atom_type_scat_source
C C 0.0033 0.0016 'International Tables Vol C Tables 4.2.6.8 and 6.1.1.4'
H H 0.0000 0.0000 'International Tables Vol C Tables 4.2.6.8 and 6.1.1.4'
O O 0.0106 0.0060 'International Tables Vol C Tables 4.2.6.8 and 6.1.1.4'
F F 0.0171 0.0103 'International Tables Vol C Tables 4.2.6.8 and 6.1.1.4'
Rh Rh -1.1178 0.9187 'International Tables Vol C Tables 4.2.6.8 and 6.1.1.4'

loop_
_geom_angle_atom_site_label_1
_geom_angle_atom_site_label_2
_geom_angle_atom_site_label_3
_geom_angle
_geom_angle_site_symmetry_1
_geom_angle_site_symmetry_3
_geom_angle_publ_flag
O4 Rh1 O2 176.1(2) . . y
O4 Rh1 O3 89.6(2) . . y
O2 Rh1 O3 91.1(2) . . y
O4 Rh1 O1 89.5(2) . . y
O2 Rh1 O1 89.4(2) . . y
O3 Rh1 O1 174.3(2) . . y
O4 Rh1 Rh2 88.8(2) . . y
O2 Rh1 Rh2 87.43(14) . . y
O3 Rh1 Rh2 87.2(2) . . y
O1 Rh1 Rh2 87.17(14) . . y
O4 Rh1 C10 89.9(2) . . n
O2 Rh1 C10 93.5(2) . . n
O3 Rh1 C10 108.3(2) . . n
O1 Rh1 C10 77.3(2) . . n
Rh2 Rh1 C10 164.4(2) . . y
O4 Rh1 C11 90.9(2) . . n
O2 Rh1 C11 93.0(2) . . n
O3 Rh1 C11 77.8(2) . . n
O1 Rh1 C11 107.8(2) . . n
Rh2 Rh1 C11 165.0(2) . . y
C10 Rh1 C11 30.5(2) . . y
O5 Rh2 O7 176.9(2) . . y
O5 Rh2 O8 90.5(2) . . y
O7 Rh2 O8 89.9(2) . . y
O5 Rh2 O6 88.8(2) . . y
O7 Rh2 O6 90.5(2) . . y
O8 Rh2 O6 174.6(2) . . y
O5 Rh2 Rh1 88.45(15) . . y
O7 Rh2 Rh1 88.5(2) . . y
O8 Rh2 Rh1 86.46(15) . . y
O6 Rh2 Rh1 88.12(15) . . y
O5 Rh2 C15 97.4(2) . 1_455 n
O7 Rh2 C15 85.6(2) . 1_455 n
O8 Rh2 C15 98.0(2) . 1_455 n
O6 Rh2 C15 87.5(2) . 1_455 n
Rh1 Rh2 C15 172.6(2) . 1_455 y
O5 Rh2 C20 99.6(2) . 1_455 n
O7 Rh2 C20 83.4(2) . 1_455 n
O8 Rh2 C20 70.2(2) . 1_455 n
O6 Rh2 C20 115.2(2) . 1_455 n
Rh1 Rh2 C20 155.2(2) . 1_455 n
C15 Rh2 C20 27.9(2) 1_455 1_455 n
O5 Rh2 C16 72.1(2) . 1_455 n
O7 Rh2 C16 110.7(2) . 1_455 n
O8 Rh2 C16 108.4(2) . 1_455 n
O6 Rh2 C16 76.5(2) . 1_455 n
Rh1 Rh2 C16 155.2(2) . 1_455 n
C15 Rh2 C16 27.6(2) 1_455 1_455 n
C20 Rh2 C16 47.5(2) 1_455 1_455 n
C1 O1 Rh1 117.8(4) . . n
C2 O2 Rh1 118.3(5) . . n
C3 O3 Rh1 118.2(5) . . n
C4 O4 Rh1 117.2(5) . . n
C1 O5 Rh2 117.9(5) . . n
C2 O6 Rh2 117.5(5) . . n
C3 O7 Rh2 117.3(5) . . n
C4 O8 Rh2 119.1(5) . . n
O5 C1 O1 128.6(7) . . n
O5 C1 C5 116.5(7) . . n
O1 C1 C5 114.9(6) . . n
O6 C2 O2 128.5(7) . . n
O6 C2 C6 117.0(7) . . n
O2 C2 C6 114.4(7) . . n
O7 C3 O3 128.8(7) . . n
O7 C3 C7 115.8(7) . . n
O3 C3 C7 115.4(7) . . n
O4 C4 O8 128.4(7) . . n
O4 C4 C8 115.7(7) . . n
O8 C4 C8 115.9(7) . . n
F3 C5 F1 108.8(10) . . n
F3 C5 F2 102.1(9) . . n
F1 C5 F2 110.7(9) . . n
F3 C5 C1 111.3(8) . . n
F1 C5 C1 114.9(8) . . n
F2 C5 C1 108.3(7) . . n
F2X C5 F1X 107.7(9) . . n
F2X C5 F3X 103.5(10) . . n
F1X C5 F3X 110.8(10) . . n
F2X C5 C1 114.2(8) . . n
F1X C5 C1 112.4(7) . . n
F3X C5 C1 107.9(8) . . n
F5 C6 F4 110.5(9) . . n
F5 C6 F6 104.5(10) . . n
F4 C6 F6 105.6(10) . . n
F5 C6 C2 115.2(9) . . n
F4 C6 C2 110.7(8) . . n
F6 C6 C2 109.6(8) . . n
F4X C6 F5X 109.6(9) . . n
F4X C6 F6X 107.5(10) . . n
F5X C6 F6X 107.1(9) . . n
F4X C6 C2 114.1(8) . . n
F5X C6 C2 110.4(8) . . n
F6X C6 C2 107.9(8) . . n
F8 C7 F9 108.9(15) . . n
F8 C7 F7 111.9(14) . . n
F9 C7 F7 106.8(12) . . n
F8 C7 C3 110.9(10) . . n
F9 C7 C3 111.5(9) . . n
F7 C7 C3 106.7(9) . . n
F7X C7 F9X 107.0(16) . . n
F7X C7 F8X 105.3(13) . . n
F9X C7 F8X 102.3(15) . . n
F7X C7 C3 119.1(13) . . n
F9X C7 C3 114.1(12) . . n
F8X C7 C3 107.4(11) . . n
F8Y C7 F7Y 113.0(18) . . n
F8Y C7 F9Y 106.1(16) . . n
F7Y C7 F9Y 103.0(15) . . n
F8Y C7 C3 109.3(14) . . n
F7Y C7 C3 115.7(14) . . n
F9Y C7 C3 109.1(11) . . n
F12 C8 F10 109.9(12) . . n
F12 C8 F11 108.8(12) . . n
F10 C8 F11 106.0(11) . . n
F12 C8 C4 109.2(9) . . n
F10 C8 C4 112.1(9) . . n
F11 C8 C4 110.8(9) . . n
F10X C8 F12X 106.1(12) . . n
F10X C8 F11X 107.5(12) . . n
F12X C8 F11X 105.6(12) . . n
F10X C8 C4 115.7(10) . . n
F12X C8 C4 113.2(9) . . n
F11X C8 C4 108.1(10) . . n
F10Y C8 F11Y 108.9(14) . . n
F10Y C8 F12Y 107.3(14) . . n
F11Y C8 F12Y 106.5(13) . . n
F10Y C8 C4 112.8(11) . . n
F11Y C8 C4 114.8(11) . . n
F12Y C8 C4 106.2(11) . . n
C23 C9 C10 116.8(7) . . y
C11 C10 C9 124.1(7) . . y
C11 C10 Rh1 76.7(5) . . n
C9 C10 Rh1 103.8(5) . . n
C10 C11 C24 119.5(8) . . y
C10 C11 Rh1 72.8(5) . . n
C24 C11 Rh1 107.5(5) . . n
C13 C12 C24 120.4(8) . . y
C12 C13 C14 122.3(8) . . y
C21 C14 C13 118.1(8) . . y
C16 C15 C20 119.8(7) . . y
C16 C15 Rh2 92.6(5) . 1_655 n
C20 C15 Rh2 92.0(5) . 1_655 n
C17 C16 C15 120.2(8) . . y
C16 C17 C18 121.3(8) . . y
C19 C18 C17 119.4(7) . . y
C18 C19 C20 119.8(7) . . y
C18 C19 C23 132.7(7) . . y
C20 C19 C23 107.4(7) . . y
C15 C20 C19 119.4(7) . . y
C15 C20 C21 132.4(7) . . y
C19 C20 C21 108.1(7) . . y
C14 C21 C22 118.5(7) . . y
C14 C21 C20 134.9(7) . . y
C22 C21 C20 106.5(6) . . y
C21 C22 C24 124.5(7) . . y
C21 C22 C23 111.3(7) . . y
C24 C22 C23 124.2(7) . . y
C9 C23 C22 119.3(7) . . y
C9 C23 C19 134.0(7) . . y
C22 C23 C19 106.6(6) . . y
C12 C24 C22 116.1(7) . . y
C12 C24 C11 127.9(8) . . y
C22 C24 C11 116.0(7) . . y

loop_
_geom_bond_atom_site_label_1
_geom_bond_atom_site_label_2
_geom_bond_distance
_geom_bond_site_symmetry_2
_geom_bond_publ_flag
Rh1 O4 2.027(5) . y
Rh1 O2 2.029(5) . y
Rh1 O3 2.033(5) . y
Rh1 O1 2.037(5) . y
Rh1 Rh2 2.4255(9) . y
Rh1 C10 2.571(8) . y
Rh1 C11 2.618(8) . y
Rh2 O5 2.017(5) . y
Rh2 O7 2.024(5) . y
Rh2 O8 2.037(5) . y
Rh2 O6 2.039(5) . y
Rh2 C15 2.582(7) 1_455 y
Rh2 C20 2.975(8) 1_455 n
Rh2 C16 2.983(9) 1_455 n
O1 C1 1.271(9) . n
O2 C2 1.269(9) . n
O3 C3 1.261(10) . n
O4 C4 1.252(9) . n
O5 C1 1.249(9) . n
O6 C2 1.249(10) . n
O7 C3 1.259(9) . n
O8 C4 1.255(9) . n
C1 C5 1.520(10) . n
C2 C6 1.525(11) . n
C3 C7 1.538(12) . n
C4 C8 1.529(11) . n
C5 F3 1.299(13) . n
C5 F1 1.317(12) . n
C5 F2 1.405(12) . n
C5 F2X 1.317(13) . n
C5 F1X 1.321(11) . n
C5 F3X 1.366(13) . n
C6 F5 1.313(12) . n
C6 F4 1.345(12) . n
C6 F6 1.359(13) . n
C6 F4X 1.321(12) . n
C6 F5X 1.333(12) . n
C6 F6X 1.350(12) . n
C7 F8 1.287(15) . n
C7 F9 1.354(14) . n
C7 F7 1.368(14) . n
C7 F7X 1.28(2) . n
C7 F9X 1.36(2) . n
C7 F8X 1.40(2) . n
C7 F8Y 1.30(2) . n
C7 F7Y 1.32(2) . n
C7 F9Y 1.38(2) . n
C8 F12 1.307(14) . n
C8 F10 1.338(13) . n
C8 F11 1.345(13) . n
C8 F10X 1.32(2) . n
C8 F12X 1.343(15) . n
C8 F11X 1.37(2) . n
C8 F10Y 1.31(2) . n
C8 F11Y 1.33(2) . n
C8 F12Y 1.36(2) . n
C9 C23 1.372(10) . y
C9 C10 1.441(11) . y
C10 C11 1.368(11) . y
C11 C24 1.438(11) . y
C12 C13 1.375(12) . y
C12 C24 1.392(11) . y
C13 C14 1.416(13) . y
C14 C21 1.371(11) . y
C15 C16 1.381(12) . y
C15 C20 1.391(11) . y
C16 C17 1.381(12) . y
C17 C18 1.392(12) . y
C18 C19 1.373(11) . y
C19 C20 1.433(10) . y
C19 C23 1.457(11) . y
C20 C21 1.472(11) . y
C21 C22 1.391(10) . y
C22 C24 1.394(11) . y
C22 C23 1.427(10) . y
